data_7201358
loop_
_publ_author_name
'Neumann, Marcus Aurelius'
'Perrin, Marc-Antoine'

_publ_section_title
;
 Can crystal structure prediction guide experimentalists to a new
 polymorph of paracetamol?
;
_journal_issue 11
_journal_name_full CrystEngComm
_journal_page_first 2475
_journal_paper_doi 10.1039/b909819d
_journal_volume 11
_journal_year 2009
_space_group_IT_number 14
_symmetry_cell_setting monoclinic
_symmetry_Int_Tables_number 14
_symmetry_space_group_name_Hall '-P 2ybc'
_symmetry_space_group_name_H-M 'P 1 21/c 1'
_cell_angle_alpha 90.000000
_cell_angle_beta 107.102553
_cell_angle_gamma 90.000000
_cell_length_a 15.765902
_cell_length_b 8.659052
_cell_length_c 11.519520
_cell_volume 1503.078
_cod_data_source_file b909819d.txt
_cod_data_source_block 10
_cod_original_sg_symbol_H-M 'P 2_1/c'
_cod_struct_determination_method theoretical
_cod_database_code 7201358

loop_
_symmetry_equiv_pos_site_id
_symmetry_equiv_pos_as_xyz
1 x,y,z
2 -x,y+1/2,-z+1/2
3 -x,-y,-z
4 x,-y+1/2,z+1/2

loop_
_atom_site_label
_atom_site_type_symbol
_atom_site_fract_x
_atom_site_fract_y
_atom_site_fract_z
C0_0 C -0.875266 0.927410 -0.173146
C1_0 C -0.917484 0.795683 -0.146275
C2_0 C -0.832610 0.918817 -0.263947
N3_0 N -0.876885 1.060318 -0.102434
C4_0 C -0.916069 0.657561 -0.206712
H5_0 H -0.953130 0.802650 -0.078590
C6_0 C -0.829805 0.779264 -0.323279
H7_0 H -0.799808 1.019847 -0.286223
C8_0 C -0.877065 1.210607 -0.133579
H9_0 H -0.880455 1.037560 -0.016376
C10_0 C -0.870442 0.647027 -0.293891
H11_0 H -0.951951 0.558006 -0.188263
H12_0 H -0.793611 0.770913 -0.390308
C13_0 C -0.891062 1.321794 -0.040295
O14_0 O -0.869149 1.254207 -0.233830
O15_0 O -0.865125 0.510237 -0.350947
H16_0 H -0.851654 1.426142 -0.038122
H17_0 H -0.961507 1.355224 -0.067376
H18_0 H -0.874469 1.272587 0.051030
H19_0 H -0.871872 0.419164 -0.298913
H9_1 H -0.618375 0.960399 -0.144856
N3_1 N -0.619184 0.938910 -0.057407
C0_1 C -0.624285 1.072154 0.011220
C8_1 C -0.619496 0.789089 -0.025356
C1_1 C -0.662697 1.204298 -0.052779
C2_1 C -0.588050 1.080600 0.137478
C13_1 C -0.611103 0.675610 -0.120400
O14_1 O -0.627048 0.746985 0.075621
C4_1 C -0.663823 1.342979 0.007350
H5_1 H -0.692812 1.198732 -0.150606
C6_1 C -0.587985 1.220131 0.197588
H7_1 H -0.557300 0.979591 0.188224
H16_1 H -0.585496 0.728784 -0.189275
H17_1 H -0.676506 0.626621 -0.166879
H18_1 H -0.567187 0.581028 -0.076728
C10_1 C -0.624803 1.353106 0.133007
H11_1 H -0.695176 1.443939 -0.043423
H12_1 H -0.556651 1.227419 0.295107
O15_1 O -0.621577 1.489747 0.193862
H19_1 H -0.627525 1.581957 0.137373
